data_1528608
loop_
_publ_author_name
'Jin Gengbang'
'Choi Eunsang'
'Albrecht-Schmitt, T.E.'

_publ_section_title
;
 Syntheses, structures, magnetism, and optical properties of gadolinium
 scandium chalcogenides
;
_journal_name_full 'Journal of Solid State Chemistry'
_journal_page_first 1075
_journal_page_last 1081
_journal_volume 182
_journal_year 2009
_chemical_formula_sum 'Gd S3 Sc'
_chemical_name_systematic 'Gd Sc S3'
_space_group_IT_number 62
_symmetry_space_group_name_Hall '-P 2ac 2n'
_symmetry_space_group_name_H-M 'P n m a'
_cell_angle_alpha 90
_cell_angle_beta 90
_cell_angle_gamma 90
_cell_formula_units_Z 4
_cell_length_a 7.0361
_cell_length_b 9.4574
_cell_length_c 6.3833
_cell_volume 424.765
_citation_journal_id_ASTM JSSCBI
_cod_data_source_file JinGengbang_JSSCBI_2009_1728.cif
_cod_data_source_block Gd1S3Sc1
_cod_original_cell_volume 424.7653
_cod_original_formula_sum 'Gd1 S3 Sc1'
_cod_database_code 1528608

loop_
_symmetry_equiv_pos_as_xyz
x,y,z
-x+1/2,-y,z+1/2
x+1/2,-y+1/2,-z+1/2
-x,y+1/2,-z
-x,-y,-z
x-1/2,y,-z-1/2
-x-1/2,y-1/2,z-1/2
x,-y-1/2,z

loop_
_atom_site_label
_atom_site_type_symbol
_atom_site_fract_x
_atom_site_fract_y
_atom_site_fract_z
_atom_site_occupancy
_atom_site_U_iso_or_equiv
S2 S-2 0.9553 0.25 0.6385 1 0.0
Sc1 Sc+3 0 0 0.5 1 0.0
Gd1 Gd+3 0.09845 0.25 0.03744 1 0.0
S1 S-2 0.3151 0.43309 0.3248 1 0.0
